data_4083486
loop_
_publ_author_name
'Nako, Adi E.'
'Tan, Qian Wen'
'White, Andrew J. P.'
'Crimmin, Mark R.'

_publ_section_title
;
 Weakly Coordinated Zinc and Aluminum \s-Complexes of Copper(I)
;
_journal_issue 11
_journal_name_full Organometallics
_journal_page_first 2685
_journal_paper_doi 10.1021/om500380k
_journal_volume 33
_journal_year 2014
_chemical_formula_moiety 'C38 H49 Al Cl4 Cu N5'
_chemical_formula_sum 'C38 H49 Al Cl4 Cu N5'
_chemical_formula_weight 808.14
_chemical_name_systematic
; 
 ? 
;
_space_group_crystal_system orthorhombic
_space_group_IT_number 61
_space_group_name_Hall '-P 2ac 2ab'
_space_group_name_H-M_alt 'P b c a'
_symmetry_space_group_name_Hall '-P 2ac 2ab'
_symmetry_space_group_name_H-M 'P b c a'
_atom_sites_solution_hydrogens mixed
_audit_creation_method SHELXL-2013
_cell_angle_alpha 90
_cell_angle_beta 90
_cell_angle_gamma 90
_cell_formula_units_Z 8
_cell_length_a 20.1469(2)
_cell_length_b 18.18328(18)
_cell_length_c 22.0518(2)
_cell_measurement_reflns_used 7211
_cell_measurement_temperature 173
_cell_measurement_theta_max 73.2250
_cell_measurement_theta_min 3.8110
_cell_volume 8078.38(13)
_computing_cell_refinement CrysAlisPro,
_computing_data_collection CrysAlisPro,
_computing_data_reduction CrysAlisPro,
_computing_molecular_graphics 'Bruker SHELXTL'
_computing_publication_material 'CIFTAB-2013 (Sheldrick, 2013)'
_computing_structure_refinement 'SHELXL-2013 (Sheldrick, 2013)'
_computing_structure_solution 'SHELXS-2013 (Sheldrick, 2013)'
_diffrn_ambient_temperature 173
_diffrn_detector_area_resol_mean 10.4115
_diffrn_measured_fraction_theta_full 0.989
_diffrn_measured_fraction_theta_max 0.954
_diffrn_measurement_device_type 'Agilent Xcalibur PX Ultra A'
_diffrn_measurement_method 'omega scans'
_diffrn_radiation_type CuK\a
_diffrn_radiation_wavelength 1.54184
_diffrn_reflns_av_R_equivalents 0.0206
_diffrn_reflns_av_unetI/netI 0.0239
_diffrn_reflns_Laue_measured_fraction_full 0.989
_diffrn_reflns_Laue_measured_fraction_max 0.954
_diffrn_reflns_limit_h_max 6
_diffrn_reflns_limit_h_min -24
_diffrn_reflns_limit_k_max 21
_diffrn_reflns_limit_k_min -12
_diffrn_reflns_limit_l_max 26
_diffrn_reflns_limit_l_min -18
_diffrn_reflns_number 16471
_diffrn_reflns_point_group_measured_fraction_full 0.989
_diffrn_reflns_point_group_measured_fraction_max 0.954
_diffrn_reflns_theta_full 67.684
_diffrn_reflns_theta_max 73.717
_diffrn_reflns_theta_min 3.840
_diffrn_source 'Enhance Ultra (Cu) X-ray Source'
_exptl_absorpt_coefficient_mu 3.660
_exptl_absorpt_correction_T_max 0.800
_exptl_absorpt_correction_T_min 0.411
_exptl_absorpt_correction_type analytical
_exptl_absorpt_process_details
; 
CrysAlisPro, Agilent Technologies, 
Version 1.171.36.28 (release 01-02-2013 CrysAlis171 .NET) 
(compiled Feb  1 2013,16:14:44) 
Analytical numeric absorption correction using a multifaceted crystal 
model based on expressions derived by R.C. Clark & J.S. Reid. 
(Clark, R. C. & Reid, J. S. (1995). Acta Cryst. A51, 887-897) 
;
_exptl_crystal_colour 'Pale yellow'
_exptl_crystal_density_diffrn 1.329
_exptl_crystal_description needles
_exptl_crystal_F_000 3376
_exptl_crystal_size_max 0.33
_exptl_crystal_size_mid 0.10
_exptl_crystal_size_min 0.07
_refine_diff_density_max 0.361
_refine_diff_density_min -0.403
_refine_diff_density_rms 0.046
_refine_ls_extinction_method none
_refine_ls_goodness_of_fit_ref 1.013
_refine_ls_hydrogen_treatment mixed
_refine_ls_matrix_type full
_refine_ls_number_parameters 460
_refine_ls_number_reflns 7791
_refine_ls_number_restraints 0
_refine_ls_restrained_S_all 1.013
_refine_ls_R_factor_all 0.0389
_refine_ls_R_factor_gt 0.0323
_refine_ls_shift/su_max 0.001
_refine_ls_shift/su_mean 0.000
_refine_ls_structure_factor_coef Fsqd
_refine_ls_weighting_details
; 
 w=1/[\s^2^(Fo^2^)+(0.0437P)^2^+3.1342P] 
 where P=(Fo^2^+2Fc^2^)/3 
;
_refine_ls_weighting_scheme calc
_refine_ls_wR_factor_gt 0.0834
_refine_ls_wR_factor_ref 0.0879
_reflns_Friedel_coverage 0.000
_reflns_number_gt 6732
_reflns_number_total 7791
_reflns_threshold_expression 'I > 2\s(I)'
_cod_data_source_file om500380k_si_003.cif
_cod_data_source_block 3
_cod_depositor_comments 'Adding full bibliography for 4083485--4083487.cif.'
_cod_original_cell_volume 8078.36(15)
_cod_database_code 4083486
_shelx_space_group_comment
; 
The symmetry employed for this shelxl refinement is uniquely defined 
by the following loop, which should always be used as a source of 
symmetry information in preference to the above space-group names. 
They are only intended as comments. 
;
_shelxl_version_number 2013-2

loop_
_space_group_symop_operation_xyz
'x, y, z'
'-x+1/2, -y, z+1/2'
'-x, y+1/2, -z+1/2'
'x+1/2, -y+1/2, -z'
'-x, -y, -z'
'x-1/2, y, -z-1/2'
'x, -y-1/2, z-1/2'
'-x-1/2, y-1/2, z'

loop_
_atom_site_label
_atom_site_type_symbol
_atom_site_fract_x
_atom_site_fract_y
_atom_site_fract_z
_atom_site_U_iso_or_equiv
_atom_site_adp_type
_atom_site_occupancy
_atom_site_site_symmetry_order
_atom_site_calc_flag
_atom_site_refinement_flags_posn
_atom_site_refinement_flags_adp
Cu1 Cu 0.51123(2) 0.39280(2) 0.26146(2) 0.03027(8) Uani 1 1 d . .
Al1 Al 0.62711(2) 0.32343(3) 0.18677(2) 0.02821(11) Uani 1 1 d . .
H1 H 0.5787(12) 0.3690(14) 0.2350(11) 0.048(6) Uiso 1 1 d . .
H2 H 0.7016(12) 0.3383(15) 0.1902(11) 0.052(7) Uiso 1 1 d . .
N1 N 0.42001(7) 0.41348(9) 0.23759(7) 0.0310(3) Uani 1 1 d . .
C1 C 0.37810(9) 0.44662(10) 0.27563(8) 0.0325(4) Uani 1 1 d . .
C2 C 0.39509(9) 0.47002(11) 0.33395(9) 0.0352(4) Uani 1 1 d . .
H2A H 0.3631 0.5007 0.3530 0.042 Uiso 1 1 calc R U
C3 C 0.45155(9) 0.45570(10) 0.36888(8) 0.0342(4) Uani 1 1 d . .
N3 N 0.50606(7) 0.42288(9) 0.34823(7) 0.0327(3) Uani 1 1 d . .
C4 C 0.30640(9) 0.45811(12) 0.25746(10) 0.0415(4) Uani 1 1 d . .
H4A H 0.3046 0.4850 0.2190 0.062 Uiso 1 1 calc R U
H4B H 0.2836 0.4865 0.2889 0.062 Uiso 1 1 calc R U
H4C H 0.2846 0.4103 0.2527 0.062 Uiso 1 1 calc R U
C5 C 0.44844(11) 0.47774(12) 0.43501(9) 0.0433(5) Uani 1 1 d . .
H5A H 0.4428 0.4337 0.4601 0.065 Uiso 1 1 calc R U
H5B H 0.4108 0.5110 0.4414 0.065 Uiso 1 1 calc R U
H5C H 0.4897 0.5027 0.4463 0.065 Uiso 1 1 calc R U
C6 C 0.39456(8) 0.38781(11) 0.18211(8) 0.0328(4) Uani 1 1 d . .
C7 C 0.37813(9) 0.31379(12) 0.17359(10) 0.0418(4) Uani 1 1 d . .
Cl7 Cl 0.38944(3) 0.25317(3) 0.23346(3) 0.05938(15) Uani 1 1 d . .
C8 C 0.35282(11) 0.28717(14) 0.11936(12) 0.0548(6) Uani 1 1 d . .
H8A H 0.3417 0.2366 0.1153 0.066 Uiso 1 1 calc R U
C9 C 0.34391(11) 0.33498(17) 0.07121(11) 0.0586(7) Uani 1 1 d . .
H9A H 0.3264 0.3171 0.0340 0.070 Uiso 1 1 calc R U
C10 C 0.36018(10) 0.40806(15) 0.07679(10) 0.0497(5) Uani 1 1 d . .
H10A H 0.3543 0.4409 0.0437 0.060 Uiso 1 1 calc R U
C11 C 0.38528(9) 0.43306(12) 0.13149(9) 0.0382(4) Uani 1 1 d . .
Cl11 Cl 0.40551(3) 0.52561(3) 0.13757(2) 0.05232(13) Uani 1 1 d . .
C12 C 0.55347(9) 0.39775(10) 0.39028(8) 0.0340(4) Uani 1 1 d . .
C13 C 0.61285(10) 0.43507(11) 0.40249(9) 0.0388(4) Uani 1 1 d . .
Cl13 Cl 0.62345(3) 0.52354(3) 0.37498(3) 0.05529(14) Uani 1 1 d . .
C14 C 0.66269(11) 0.40516(13) 0.43789(10) 0.0484(5) Uani 1 1 d . .
H14A H 0.7030 0.4314 0.4439 0.058 Uiso 1 1 calc R U
C15 C 0.65372(12) 0.33716(14) 0.46439(11) 0.0530(6) Uani 1 1 d . .
H15A H 0.6882 0.3161 0.4882 0.064 Uiso 1 1 calc R U
C16 C 0.59475(12) 0.29957(13) 0.45642(10) 0.0486(5) Uani 1 1 d . .
H16A H 0.5878 0.2534 0.4755 0.058 Uiso 1 1 calc R U
C17 C 0.54602(10) 0.33023(11) 0.42017(9) 0.0389(4) Uani 1 1 d . .
Cl17 Cl 0.47222(3) 0.28248(3) 0.41145(3) 0.05139(13) Uani 1 1 d . .
N21 N 0.61185(7) 0.38397(8) 0.11415(6) 0.0276(3) Uani 1 1 d . .
C21 C 0.56090(9) 0.37321(10) 0.07708(8) 0.0319(4) Uani 1 1 d . .
C22 C 0.52210(9) 0.30923(12) 0.07929(9) 0.0396(4) Uani 1 1 d . .
H22A H 0.4805 0.3105 0.0591 0.048 Uiso 1 1 calc R U
C23 C 0.53894(11) 0.24491(11) 0.10808(10) 0.0426(5) Uani 1 1 d . .
N23 N 0.58960(9) 0.23993(9) 0.14741(8) 0.0412(4) Uani 1 1 d . .
C24 C 0.54436(11) 0.42854(13) 0.02879(10) 0.0457(5) Uani 1 1 d . .
H24A H 0.5790 0.4281 -0.0024 0.069 Uiso 1 1 calc R U
H24B H 0.5416 0.4776 0.0469 0.069 Uiso 1 1 calc R U
H24C H 0.5016 0.4159 0.0103 0.069 Uiso 1 1 calc R U
C25 C 0.49936(15) 0.17705(15) 0.09240(13) 0.0648(7) Uani 1 1 d . .
H25A H 0.4647 0.1899 0.0631 0.097 Uiso 1 1 calc R U
H25B H 0.4788 0.1573 0.1292 0.097 Uiso 1 1 calc R U
H25C H 0.5289 0.1400 0.0747 0.097 Uiso 1 1 calc R U
C26 C 0.61000(15) 0.16715(12) 0.16929(12) 0.0600(6) Uani 1 1 d . .
H26A H 0.6284 0.1377 0.1355 0.072 Uiso 1 1 calc R U
H26B H 0.5714 0.1406 0.1863 0.072 Uiso 1 1 calc R U
C27 C 0.66235(13) 0.17858(13) 0.21784(12) 0.0574(6) Uani 1 1 d . .
H27A H 0.6669 0.1335 0.2427 0.069 Uiso 1 1 calc R U
H27B H 0.7058 0.1892 0.1988 0.069 Uiso 1 1 calc R U
N28 N 0.64198(9) 0.24076(9) 0.25651(8) 0.0414(4) Uani 1 1 d . .
C29 C 0.58078(12) 0.22272(14) 0.29013(11) 0.0534(6) Uani 1 1 d . .
H29A H 0.5678 0.2648 0.3153 0.080 Uiso 1 1 calc R U
H29B H 0.5888 0.1799 0.3161 0.080 Uiso 1 1 calc R U
H29C H 0.5451 0.2115 0.2613 0.080 Uiso 1 1 calc R U
C30 C 0.69388(13) 0.26046(16) 0.29997(12) 0.0622(7) Uani 1 1 d . .
H30A H 0.7351 0.2714 0.2781 0.093 Uiso 1 1 calc R U
H30B H 0.7013 0.2193 0.3278 0.093 Uiso 1 1 calc R U
H30C H 0.6800 0.3039 0.3230 0.093 Uiso 1 1 calc R U
C31 C 0.65872(8) 0.44129(9) 0.09896(7) 0.0285(3) Uani 1 1 d . .
C32 C 0.71321(9) 0.42298(10) 0.06231(8) 0.0326(4) Uani 1 1 d . .
C33 C 0.75971(10) 0.47764(12) 0.04917(9) 0.0420(4) Uani 1 1 d . .
H33A H 0.7968 0.4661 0.0243 0.050 Uiso 1 1 calc R U
C34 C 0.75284(11) 0.54803(12) 0.07163(10) 0.0446(5) Uani 1 1 d . .
H34A H 0.7851 0.5844 0.0624 0.054 Uiso 1 1 calc R U
C35 C 0.69945(11) 0.56531(11) 0.10717(9) 0.0400(4) Uani 1 1 d . .
H35A H 0.6952 0.6139 0.1225 0.048 Uiso 1 1 calc R U
C36 C 0.65086(9) 0.51308(10) 0.12143(8) 0.0336(4) Uani 1 1 d . .
C37 C 0.72351(10) 0.34650(11) 0.03640(9) 0.0392(4) Uani 1 1 d . .
H37A H 0.6843 0.3158 0.0478 0.047 Uiso 1 1 calc R U
C38 C 0.72773(14) 0.34860(15) -0.03288(11) 0.0566(6) Uani 1 1 d . .
H38A H 0.7668 0.3770 -0.0451 0.085 Uiso 1 1 calc R U
H38B H 0.6877 0.3718 -0.0493 0.085 Uiso 1 1 calc R U
H38C H 0.7314 0.2983 -0.0486 0.085 Uiso 1 1 calc R U
C39 C 0.78546(13) 0.31076(15) 0.06341(13) 0.0625(7) Uani 1 1 d . .
H39A H 0.8249 0.3380 0.0504 0.094 Uiso 1 1 calc R U
H39B H 0.7886 0.2597 0.0494 0.094 Uiso 1 1 calc R U
H39C H 0.7825 0.3116 0.1078 0.094 Uiso 1 1 calc R U
C40 C 0.59300(11) 0.53532(11) 0.16079(10) 0.0427(4) Uani 1 1 d . .
H40A H 0.5588 0.4956 0.1586 0.051 Uiso 1 1 calc R U
C41 C 0.61474(15) 0.54325(15) 0.22672(11) 0.0622(7) Uani 1 1 d . .
H41A H 0.6468 0.5835 0.2301 0.093 Uiso 1 1 calc R U
H41B H 0.6354 0.4973 0.2403 0.093 Uiso 1 1 calc R U
H41C H 0.5760 0.5540 0.2521 0.093 Uiso 1 1 calc R U
C42 C 0.56120(13) 0.60703(13) 0.13882(14) 0.0590(6) Uani 1 1 d . .
H42A H 0.5223 0.6182 0.1638 0.088 Uiso 1 1 calc R U
H42B H 0.5476 0.6016 0.0964 0.088 Uiso 1 1 calc R U
H42C H 0.5934 0.6472 0.1422 0.088 Uiso 1 1 calc R U

loop_
_atom_site_aniso_label
_atom_site_aniso_U_11
_atom_site_aniso_U_22
_atom_site_aniso_U_33
_atom_site_aniso_U_23
_atom_site_aniso_U_13
_atom_site_aniso_U_12
Cu1 0.03077(13) 0.03118(14) 0.02885(14) -0.00138(10) -0.00186(10) 0.00209(10)
Al1 0.0293(2) 0.0265(2) 0.0289(2) 0.00196(19) 0.00267(19) 0.00051(18)
N1 0.0303(7) 0.0342(7) 0.0286(7) -0.0023(6) -0.0017(6) 0.0001(6)
C1 0.0320(8) 0.0318(8) 0.0338(9) 0.0015(7) 0.0000(7) -0.0006(7)
C2 0.0350(9) 0.0361(9) 0.0346(9) -0.0036(8) 0.0026(7) 0.0047(7)
C3 0.0408(9) 0.0322(9) 0.0296(9) -0.0041(7) 0.0001(7) -0.0012(7)
N3 0.0352(7) 0.0355(8) 0.0273(7) -0.0029(6) -0.0039(6) 0.0006(6)
C4 0.0314(9) 0.0489(11) 0.0443(11) -0.0030(9) 0.0001(8) 0.0017(8)
C5 0.0516(11) 0.0483(11) 0.0299(10) -0.0093(8) 0.0001(8) 0.0024(9)
C6 0.0260(8) 0.0400(10) 0.0325(9) -0.0050(7) -0.0019(7) -0.0013(7)
C7 0.0347(9) 0.0428(11) 0.0478(11) -0.0066(9) -0.0014(8) -0.0044(8)
Cl7 0.0626(3) 0.0399(3) 0.0756(4) 0.0083(3) -0.0046(3) -0.0086(2)
C8 0.0420(11) 0.0570(14) 0.0654(15) -0.0270(12) -0.0039(10) -0.0113(10)
C9 0.0445(11) 0.0864(19) 0.0450(13) -0.0251(13) -0.0098(9) -0.0084(12)
C10 0.0387(10) 0.0769(16) 0.0333(10) -0.0058(10) -0.0081(8) -0.0009(10)
C11 0.0337(9) 0.0474(11) 0.0335(9) -0.0023(8) -0.0030(7) -0.0006(8)
Cl11 0.0649(3) 0.0466(3) 0.0455(3) 0.0104(2) -0.0054(2) -0.0043(2)
C12 0.0394(9) 0.0367(9) 0.0258(8) -0.0039(7) -0.0029(7) 0.0015(7)
C13 0.0449(10) 0.0380(10) 0.0336(10) -0.0033(8) -0.0070(8) -0.0020(8)
Cl13 0.0627(3) 0.0439(3) 0.0592(3) 0.0071(2) -0.0167(3) -0.0143(2)
C14 0.0456(11) 0.0539(12) 0.0458(12) -0.0079(10) -0.0147(9) 0.0004(9)
C15 0.0587(13) 0.0538(13) 0.0466(12) 0.0001(10) -0.0199(10) 0.0102(11)
C16 0.0642(13) 0.0435(11) 0.0379(11) 0.0050(9) -0.0074(10) 0.0043(10)
C17 0.0452(10) 0.0396(10) 0.0320(9) -0.0007(8) -0.0023(8) -0.0030(8)
Cl17 0.0545(3) 0.0470(3) 0.0527(3) 0.0032(2) 0.0011(2) -0.0128(2)
N21 0.0286(6) 0.0278(7) 0.0265(7) -0.0015(5) 0.0022(5) 0.0000(5)
C21 0.0313(8) 0.0366(9) 0.0280(8) -0.0028(7) 0.0022(7) 0.0015(7)
C22 0.0357(9) 0.0467(11) 0.0364(10) -0.0089(8) -0.0013(8) -0.0071(8)
C23 0.0496(11) 0.0362(10) 0.0419(11) -0.0119(8) 0.0083(9) -0.0114(8)
N23 0.0546(10) 0.0269(8) 0.0421(9) -0.0010(7) 0.0068(8) -0.0018(7)
C24 0.0464(11) 0.0517(12) 0.0391(11) 0.0070(9) -0.0120(9) -0.0010(9)
C25 0.0781(17) 0.0476(13) 0.0688(16) -0.0147(12) 0.0063(13) -0.0265(12)
C26 0.0897(18) 0.0277(10) 0.0626(15) -0.0021(10) 0.0127(13) 0.0056(11)
C27 0.0673(15) 0.0386(11) 0.0662(15) 0.0135(11) 0.0127(12) 0.0169(10)
N28 0.0450(9) 0.0374(8) 0.0419(9) 0.0111(7) 0.0049(7) 0.0020(7)
C29 0.0598(13) 0.0488(12) 0.0516(13) 0.0149(10) 0.0142(11) -0.0032(10)
C30 0.0637(14) 0.0678(16) 0.0550(14) 0.0268(12) -0.0145(12) -0.0028(12)
C31 0.0333(8) 0.0276(8) 0.0247(8) 0.0030(6) -0.0019(6) -0.0008(6)
C32 0.0335(8) 0.0344(9) 0.0298(9) 0.0022(7) 0.0010(7) -0.0019(7)
C33 0.0373(10) 0.0479(11) 0.0408(10) 0.0037(9) 0.0037(8) -0.0076(8)
C34 0.0476(11) 0.0420(11) 0.0443(11) 0.0081(9) -0.0026(9) -0.0156(9)
C35 0.0542(11) 0.0284(9) 0.0375(10) 0.0005(8) -0.0059(8) -0.0069(8)
C36 0.0405(9) 0.0311(9) 0.0293(9) 0.0012(7) -0.0033(7) 0.0013(7)
C37 0.0381(9) 0.0395(10) 0.0398(10) -0.0046(8) 0.0098(8) 0.0002(8)
C38 0.0742(16) 0.0554(14) 0.0404(12) -0.0093(10) 0.0069(11) -0.0004(12)
C39 0.0653(15) 0.0600(15) 0.0622(15) -0.0125(12) -0.0027(12) 0.0258(12)
C40 0.0501(11) 0.0313(9) 0.0467(11) -0.0062(8) 0.0060(9) 0.0034(8)
C41 0.0878(18) 0.0545(14) 0.0444(13) -0.0106(11) 0.0127(12) 0.0047(13)
C42 0.0574(13) 0.0367(11) 0.0828(18) -0.0060(11) -0.0014(12) 0.0109(10)

loop_
_atom_type_symbol
_atom_type_description
_atom_type_scat_dispersion_real
_atom_type_scat_dispersion_imag
_atom_type_scat_source
C C 0.0181 0.0091 'International Tables Vol C Tables 4.2.6.8 and 6.1.1.4'
H H 0.0000 0.0000 'International Tables Vol C Tables 4.2.6.8 and 6.1.1.4'
Al Al 0.2130 0.2455 'International Tables Vol C Tables 4.2.6.8 and 6.1.1.4'
Cl Cl 0.3639 0.7018 'International Tables Vol C Tables 4.2.6.8 and 6.1.1.4'
Cu Cu -1.9646 0.5888 'International Tables Vol C Tables 4.2.6.8 and 6.1.1.4'
N N 0.0311 0.0180 'International Tables Vol C Tables 4.2.6.8 and 6.1.1.4'

loop_
_geom_angle_atom_site_label_1
_geom_angle_atom_site_label_2
_geom_angle_atom_site_label_3
_geom_angle
N1 Cu1 N3 99.04(6)
N23 Al1 N21 90.75(7)
N23 Al1 N28 79.96(7)
N21 Al1 N28 170.20(7)
C1 N1 C6 117.78(15)
C1 N1 Cu1 120.95(12)
C6 N1 Cu1 121.00(12)
N1 C1 C2 124.14(16)
N1 C1 C4 120.00(17)
C2 C1 C4 115.81(17)
C1 C2 C3 130.52(17)
N3 C3 C2 124.51(17)
N3 C3 C5 118.87(17)
C2 C3 C5 116.60(17)
C3 N3 C12 118.70(15)
C3 N3 Cu1 119.67(12)
C12 N3 Cu1 120.54(12)
C7 C6 C11 115.28(18)
C7 C6 N1 121.50(18)
C11 C6 N1 123.20(17)
C8 C7 C6 122.6(2)
C8 C7 Cl7 118.85(18)
C6 C7 Cl7 118.56(16)
C9 C8 C7 119.3(2)
C10 C9 C8 120.5(2)
C9 C10 C11 118.9(2)
C10 C11 C6 123.4(2)
C10 C11 Cl11 118.11(18)
C6 C11 Cl11 118.47(15)
C13 C12 C17 115.17(17)
C13 C12 N3 123.28(18)
C17 C12 N3 121.43(17)
C14 C13 C12 122.5(2)
C14 C13 Cl13 118.24(16)
C12 C13 Cl13 119.18(15)
C15 C14 C13 119.8(2)
C14 C15 C16 120.1(2)
C15 C16 C17 119.0(2)
C16 C17 C12 123.29(19)
C16 C17 Cl17 118.11(17)
C12 C17 Cl17 118.61(15)
C21 N21 C31 117.97(15)
C21 N21 Al1 122.68(12)
C31 N21 Al1 119.33(11)
N21 C21 C22 122.15(17)
N21 C21 C24 120.64(17)
C22 C21 C24 117.15(17)
C23 C22 C21 125.79(18)
N23 C23 C22 122.95(18)
N23 C23 C25 119.6(2)
C22 C23 C25 117.4(2)
C23 N23 C26 119.09(19)
C23 N23 Al1 122.83(14)
C26 N23 Al1 117.26(16)
N23 C26 C27 107.65(19)
N28 C27 C26 108.64(19)
C30 N28 C27 111.6(2)
C30 N28 C29 108.82(19)
C27 N28 C29 110.64(19)
C30 N28 Al1 113.15(14)
C27 N28 Al1 99.19(13)
C29 N28 Al1 113.23(13)
C32 C31 C36 120.78(16)
C32 C31 N21 118.24(15)
C36 C31 N21 120.96(15)
C33 C32 C31 118.38(18)
C33 C32 C37 118.85(17)
C31 C32 C37 122.77(16)
C34 C33 C32 121.25(19)
C35 C34 C33 119.87(18)
C34 C35 C36 121.53(18)
C35 C36 C31 118.18(17)
C35 C36 C40 119.19(17)
C31 C36 C40 122.62(17)
C32 C37 C39 110.78(18)
C32 C37 C38 111.13(18)
C39 C37 C38 110.75(19)
C36 C40 C41 110.61(19)
C36 C40 C42 111.68(19)
C41 C40 C42 110.0(2)

loop_
_geom_bond_atom_site_label_1
_geom_bond_atom_site_label_2
_geom_bond_distance
Cu1 N1 1.9484(15)
Cu1 N3 1.9927(15)
Al1 N23 1.9052(17)
Al1 N21 1.9676(15)
Al1 N28 2.1712(17)
N1 C1 1.334(2)
N1 C6 1.406(2)
C1 C2 1.397(3)
C1 C4 1.514(3)
C2 C3 1.398(3)
C3 N3 1.330(2)
C3 C5 1.514(3)
N3 C12 1.407(2)
C6 C7 1.399(3)
C6 C11 1.399(3)
C7 C8 1.387(3)
C7 Cl7 1.735(2)
C8 C9 1.384(4)
C9 C10 1.374(4)
C10 C11 1.385(3)
C11 Cl11 1.737(2)
C12 C13 1.401(3)
C12 C17 1.402(3)
C13 C14 1.383(3)
C13 Cl13 1.732(2)
C14 C15 1.380(4)
C15 C16 1.382(3)
C16 C17 1.384(3)
C17 Cl17 1.732(2)
N21 C21 1.327(2)
N21 C31 1.446(2)
C21 C22 1.403(3)
C21 C24 1.502(3)
C22 C23 1.373(3)
C23 N23 1.343(3)
C23 C25 1.509(3)
N23 C26 1.467(3)
C26 C27 1.517(4)
C27 N28 1.474(3)
N28 C30 1.463(3)
N28 C29 1.476(3)
C31 C32 1.403(2)
C31 C36 1.405(3)
C32 C33 1.396(3)
C32 C37 1.518(3)
C33 C34 1.379(3)
C34 C35 1.367(3)
C35 C36 1.400(3)
C36 C40 1.509(3)
C37 C39 1.528(3)
C37 C38 1.531(3)
C40 C41 1.525(3)
C40 C42 1.531(3)
